data_2013749
loop_
_publ_author_name
'Soylu, Serkan'
'Ta\;s, Murat'
'Sara\,co\^glu, Hanife'
'Bat\?i, H\"umeyra'
'\,Cal\?i\;skan, Nezihe'
'B\"uy\"ukg\"ung\"or, Orhan'

_publ_section_title <i>N</i>^1^-(2,6-Dimethylphenyl)-<i>N</i>^2^-hydroxy-\a-oxo-\a-phenylacetamidine
_journal_issue 2
_journal_name_full 'Acta Crystallographica Section C'
_journal_page_first o115
_journal_page_last o117
_journal_paper_doi 10.1107/S0108270103028178
_journal_volume 60
_journal_year 2004
_chemical_formula_iupac 'C16 H16 N2 O2'
_chemical_formula_moiety 'C16 H16 N2 O2'
_chemical_formula_sum 'C16 H16 N2 O2'
_chemical_formula_weight 268.31
_chemical_name_systematic
;
N^1^-(2,6-Dimethylphenyl)-N^2^-hydroxy-\a-oxo-\a-phenylacetamidine
;
_space_group_IT_number 14
_symmetry_cell_setting monoclinic
_symmetry_space_group_name_Hall '-P 2yn'
_symmetry_space_group_name_H-M 'P 1 21/n 1'
_atom_sites_solution_hydrogens geom
_atom_sites_solution_primary direct
_atom_sites_solution_secondary difmap
_audit_creation_method SHELXL97
_cell_angle_alpha 90
_cell_angle_beta 90.828(10)
_cell_angle_gamma 90
_cell_formula_units_Z 4
_cell_length_a 8.1002(10)
_cell_length_b 7.8837(10)
_cell_length_c 23.108(3)
_cell_measurement_reflns_used 8969
_cell_measurement_temperature 293(2)
_cell_measurement_theta_max 23.74
_cell_measurement_theta_min 1.76
_cell_volume 1475.5(3)
_computing_cell_refinement X-AREA
_computing_data_collection 'X-AREA (Stoe & Cie, 2002)'
_computing_data_reduction 'X-RED32 (Stoe & Cie, 2002)'
_computing_molecular_graphics 'ORTEPIII (Burnett & Johnson, 1996; Farrugia, 1997)'
_computing_publication_material 'WinGX (Farrugia, 1999)'
_computing_structure_refinement 'SHELXL97 (Sheldrick, 1997)'
_computing_structure_solution 'SHELXS97 (Sheldrick, 1990)'
_diffrn_ambient_temperature 293(2)
_diffrn_detector_area_resol_mean 6.67
_diffrn_measured_fraction_theta_full 0.982
_diffrn_measured_fraction_theta_max 0.982
_diffrn_measurement_device_type 'Stoe IPDS 2'
_diffrn_measurement_method \f
_diffrn_radiation_monochromator graphite
_diffrn_radiation_source 'fine-focus sealed tube'
_diffrn_radiation_type MoK\a
_diffrn_radiation_wavelength 0.71073
_diffrn_reflns_av_R_equivalents 0.060
_diffrn_reflns_av_sigmaI/netI 0.056
_diffrn_reflns_limit_h_max 9
_diffrn_reflns_limit_h_min -9
_diffrn_reflns_limit_k_max 9
_diffrn_reflns_limit_k_min -9
_diffrn_reflns_limit_l_max 27
_diffrn_reflns_limit_l_min -27
_diffrn_reflns_number 10735
_diffrn_reflns_theta_full 25.00
_diffrn_reflns_theta_max 25.00
_diffrn_reflns_theta_min 1.76
_diffrn_standards_decay_% 0
_diffrn_standards_interval_count 0
_diffrn_standards_number 0
_exptl_absorpt_coefficient_mu 0.081
_exptl_absorpt_correction_type none
_exptl_crystal_colour colourless
_exptl_crystal_density_diffrn 1.208
_exptl_crystal_density_meas ?
_exptl_crystal_density_method 'not measured'
_exptl_crystal_description Prism
_exptl_crystal_F_000 568
_exptl_crystal_size_max 0.36
_exptl_crystal_size_mid 0.33
_exptl_crystal_size_min 0.29
_refine_diff_density_max 0.14
_refine_diff_density_min -0.11
_refine_ls_extinction_method none
_refine_ls_goodness_of_fit_ref 0.873
_refine_ls_hydrogen_treatment constr
_refine_ls_matrix_type full
_refine_ls_number_parameters 184
_refine_ls_number_reflns 2566
_refine_ls_number_restraints 0
_refine_ls_restrained_S_all 0.873
_refine_ls_R_factor_all 0.087
_refine_ls_R_factor_gt 0.042
_refine_ls_shift/su_max 0.000
_refine_ls_shift/su_mean 0.000
_refine_ls_structure_factor_coef Fsqd
_refine_ls_weighting_details 'calc w = 1/[\s^2^(Fo^2^)+(0.0593P)^2^] where P=(Fo^2^+2Fc^2^)/3'
_refine_ls_weighting_scheme calc
_refine_ls_wR_factor_gt 0.105
_refine_ls_wR_factor_ref 0.116
_reflns_number_gt 1316
_reflns_number_total 2566
_reflns_threshold_expression I>2\s(I)
_cod_data_source_file dn1035.cif
_cod_data_source_block I
_cod_depositor_comments
;
The following automatic conversions were performed:

'_exptl_crystal_density_meas' value 'not measured' was changed to '?'
- the value is perceived as not measured.

Automatic conversion script
Id: cif_fix_values 3008 2015-01-20 13:52:24Z robertas 
;
_cod_original_sg_symbol_H-M 'P 21/n'
_cod_database_code 2013749

loop_
_symmetry_equiv_pos_as_xyz
'x, y, z'
'-x+1/2, y+1/2, -z+1/2'
'-x, -y, -z'
'x-1/2, -y-1/2, z-1/2'

loop_
_atom_site_label
_atom_site_fract_x
_atom_site_fract_y
_atom_site_fract_z
_atom_site_U_iso_or_equiv
_atom_site_adp_type
_atom_site_calc_flag
_atom_site_refinement_flags
_atom_site_occupancy
_atom_site_disorder_assembly
_atom_site_disorder_group
_atom_site_type_symbol
C11 -0.2014(3) 0.4467(3) 0.31533(12) 0.0913(7) Uani d . 1 . . C
H11 -0.3086 0.4148 0.3242 0.110 Uiso calc R 1 . . H
C16 0.2019(4) -0.0671(4) 0.37992(16) 0.1328(11) Uani d . 1 . . C
H16A 0.1397 -0.0411 0.4138 0.199 Uiso calc R 1 . . H
H16B 0.1851 -0.1839 0.3696 0.199 Uiso calc R 1 . . H
H16C 0.1659 0.0042 0.3485 0.199 Uiso calc R 1 . . H
C12 -0.1729(4) 0.5500(4) 0.26919(12) 0.1054(9) Uani d . 1 . . C
H12 -0.2612 0.5893 0.2468 0.126 Uiso calc R 1 . . H
C10 -0.0703(3) 0.3900(3) 0.34865(10) 0.0791(6) Uani d . 1 . . C
H10 -0.0903 0.3199 0.3801 0.095 Uiso calc R 1 . . H
O2 0.1117(2) 0.34282(19) 0.51940(6) 0.0839(5) Uani d . 1 . . O
H2 0.0446 0.3965 0.5383 0.126 Uiso calc R 1 . . H
C6 0.3817(3) -0.0369(3) 0.39211(11) 0.0897(7) Uani d . 1 . . C
N2 0.1069(2) 0.3994(2) 0.46136(7) 0.0718(5) Uani d . 1 . . N
C13 -0.0158(4) 0.5961(4) 0.25567(12) 0.1062(9) Uani d . 1 . . C
H13 0.0021 0.6669 0.2242 0.127 Uiso calc R 1 . . H
C5 0.5015(5) -0.1436(3) 0.36988(12) 0.1077(9) Uani d . 1 . . C
H5 0.4697 -0.2333 0.3461 0.129 Uiso calc R 1 . . H
C9 0.0907(3) 0.4351(2) 0.33628(9) 0.0679(6) Uani d . 1 . . C
C7 0.2158(3) 0.3189(2) 0.43162(9) 0.0657(6) Uani d . 1 . . C
N1 0.3167(2) 0.2002(2) 0.45496(8) 0.0794(5) Uani d . 1 . . N
H1 0.3085 0.1851 0.4917 0.095 Uiso calc R 1 . . H
C1 0.4345(3) 0.0970(3) 0.42672(9) 0.0717(6) Uani d . 1 . . C
C14 0.1165(3) 0.5384(3) 0.28824(10) 0.0858(7) Uani d . 1 . . C
H14 0.2233 0.5685 0.2782 0.103 Uiso calc R 1 . . H
C8 0.2352(3) 0.3777(2) 0.37040(9) 0.0689(6) Uani d . 1 . . C
C4 0.6643(5) -0.1196(4) 0.38224(13) 0.1096(10) Uani d . 1 . . C
H4 0.7422 -0.1937 0.3673 0.132 Uiso calc R 1 . . H
C2 0.6001(3) 0.1248(3) 0.43946(10) 0.0769(6) Uani d . 1 . . C
O1 0.3731(2) 0.3817(2) 0.35085(7) 0.0971(5) Uani d . 1 . . O
C3 0.7146(3) 0.0128(4) 0.41663(12) 0.0983(8) Uani d . 1 . . C
H3 0.8264 0.0280 0.4248 0.118 Uiso calc R 1 . . H
C15 0.6534(3) 0.2719(3) 0.47589(12) 0.1080(9) Uani d . 1 . . C
H15A 0.6311 0.3756 0.4555 0.162 Uiso calc R 1 . . H
H15B 0.7697 0.2636 0.4841 0.162 Uiso calc R 1 . . H
H15C 0.5939 0.2711 0.5115 0.162 Uiso calc R 1 . . H

loop_
_atom_site_aniso_label
_atom_site_aniso_U_11
_atom_site_aniso_U_22
_atom_site_aniso_U_33
_atom_site_aniso_U_12
_atom_site_aniso_U_13
_atom_site_aniso_U_23
C11 0.0826(18) 0.1030(18) 0.0882(18) -0.0015(14) -0.0007(15) -0.0067(15)
C16 0.122(3) 0.107(2) 0.169(3) -0.0062(19) -0.010(2) -0.031(2)
C12 0.115(3) 0.113(2) 0.0877(19) 0.0151(18) -0.0084(18) 0.0009(16)
C10 0.0930(19) 0.0736(14) 0.0708(13) -0.0041(13) 0.0078(14) -0.0019(11)
O2 0.0995(13) 0.0878(11) 0.0647(9) 0.0306(8) 0.0157(8) 0.0014(8)
C6 0.098(2) 0.0726(15) 0.0984(18) 0.0117(14) 0.0148(15) -0.0080(13)
N2 0.0824(13) 0.0691(10) 0.0642(11) 0.0194(9) 0.0139(9) -0.0004(8)
C13 0.132(3) 0.107(2) 0.0798(17) 0.0040(19) 0.0044(19) 0.0223(14)
C5 0.137(3) 0.0759(17) 0.111(2) 0.0290(18) 0.023(2) -0.0152(14)
C9 0.0827(17) 0.0561(12) 0.0652(13) 0.0047(11) 0.0134(12) -0.0064(10)
C7 0.0686(15) 0.0576(11) 0.0712(13) 0.0078(10) 0.0130(11) -0.0052(10)
N1 0.0870(14) 0.0767(11) 0.0752(11) 0.0289(10) 0.0218(10) 0.0043(9)
C1 0.0793(17) 0.0606(12) 0.0760(14) 0.0196(11) 0.0235(12) 0.0049(11)
C14 0.0993(19) 0.0826(15) 0.0760(16) -0.0026(13) 0.0145(15) 0.0064(13)
C8 0.0761(17) 0.0585(12) 0.0726(14) 0.0069(11) 0.0209(13) -0.0037(10)
C4 0.133(3) 0.092(2) 0.105(2) 0.054(2) 0.044(2) 0.0117(17)
C2 0.0761(18) 0.0705(14) 0.0846(15) 0.0126(12) 0.0221(14) 0.0147(12)
O1 0.0859(13) 0.1038(12) 0.1026(12) 0.0139(9) 0.0336(10) 0.0168(9)
C3 0.0855(19) 0.1014(19) 0.109(2) 0.0289(15) 0.0326(16) 0.0299(17)
C15 0.103(2) 0.107(2) 0.114(2) -0.0091(16) 0.0039(17) -0.0013(17)

loop_
_atom_type_symbol
_atom_type_description
_atom_type_scat_dispersion_real
_atom_type_scat_dispersion_imag
_atom_type_scat_source
C C 0.0033 0.0016 'International Tables Vol C Tables 4.2.6.8 and 6.1.1.4'
H H 0.0000 0.0000 'International Tables Vol C Tables 4.2.6.8 and 6.1.1.4'
N N 0.0061 0.0033 'International Tables Vol C Tables 4.2.6.8 and 6.1.1.4'
O O 0.0106 0.0060 'International Tables Vol C Tables 4.2.6.8 and 6.1.1.4'

loop_
_geom_angle_atom_site_label_1
_geom_angle_atom_site_label_2
_geom_angle_atom_site_label_3
_geom_angle
_geom_angle_publ_flag
C12 C11 C10 119.5(3) ?
C12 C11 H11 120.2 ?
C10 C11 H11 120.2 ?
C6 C16 H16A 109.5 ?
C6 C16 H16B 109.5 ?
H16A C16 H16B 109.5 ?
C6 C16 H16C 109.5 ?
H16A C16 H16C 109.5 ?
H16B C16 H16C 109.5 ?
C13 C12 C11 120.5(3) ?
C13 C12 H12 119.8 ?
C11 C12 H12 119.8 ?
C11 C10 C9 121.5(2) ?
C11 C10 H10 119.3 ?
C9 C10 H10 119.3 ?
N2 O2 H2 109.5 ?
C1 C6 C5 117.5(3) ?
C1 C6 C16 121.3(2) ?
C5 C6 C16 121.1(3) ?
C7 N2 O2 109.89(15) y
C12 C13 C14 120.5(3) ?
C12 C13 H13 119.7 ?
C14 C13 H13 119.7 ?
C4 C5 C6 121.3(3) ?
C4 C5 H5 119.3 ?
C6 C5 H5 119.3 ?
C10 C9 C14 117.8(2) ?
C10 C9 C8 123.6(2) y
C14 C9 C8 118.6(2) y
N2 C7 N1 122.81(19) y
N2 C7 C8 115.55(18) ?
N1 C7 C8 121.37(19) y
C7 N1 C1 128.37(18) y
C7 N1 H1 115.8 ?
C1 N1 H1 115.8 ?
C2 C1 C6 122.1(2) ?
C2 C1 N1 117.8(2) y
C6 C1 N1 119.8(2) y
C13 C14 C9 120.2(3) ?
C13 C14 H14 119.9 ?
C9 C14 H14 119.9 ?
O1 C8 C9 121.5(2) y
O1 C8 C7 118.0(2) y
C9 C8 C7 120.5(2) y
C5 C4 C3 120.5(2) ?
C5 C4 H4 119.7 ?
C3 C4 H4 119.7 ?
C1 C2 C3 117.9(2) ?
C1 C2 C15 120.9(2) ?
C3 C2 C15 121.2(2) ?
C4 C3 C2 120.6(3) ?
C4 C3 H3 119.7 ?
C2 C3 H3 119.7 ?
C2 C15 H15A 109.5 ?
C2 C15 H15B 109.5 ?
H15A C15 H15B 109.5 ?
C2 C15 H15C 109.5 ?
H15A C15 H15C 109.5 ?
H15B C15 H15C 109.5 ?

loop_
_geom_bond_atom_site_label_1
_geom_bond_atom_site_label_2
_geom_bond_site_symmetry_2
_geom_bond_distance
_geom_bond_publ_flag
C11 C12 . 1.364(4) ?
C11 C10 . 1.377(3) ?
C11 H11 . 0.9300 ?
C16 C6 . 1.498(3) ?
C16 H16A . 0.9600 ?
C16 H16B . 0.9600 ?
C16 H16C . 0.9600 ?
C12 C13 . 1.364(4) ?
C12 H12 . 0.9300 ?
C10 C9 . 1.386(3) ?
C10 H10 . 0.9300 ?
O2 N2 . 1.413(2) y
O2 H2 . 0.8200 ?
C6 C1 . 1.388(3) ?
C6 C5 . 1.389(4) ?
N2 C7 . 1.292(2) y
C13 C14 . 1.378(3) ?
C13 H13 . 0.9300 ?
C5 C4 . 1.358(4) ?
C5 H5 . 0.9300 ?
C9 C14 . 1.395(3) ?
C9 C8 . 1.473(3) y
C7 N1 . 1.349(2) y
C7 C8 . 1.499(3) y
N1 C1 . 1.420(2) y
N1 H1 . 0.8600 ?
C1 C2 . 1.386(3) ?
C14 H14 . 0.9300 ?
C8 O1 . 1.212(2) y
C4 C3 . 1.371(4) ?
C4 H4 . 0.9300 ?
C2 C3 . 1.390(3) ?
C2 C15 . 1.494(3) ?
C3 H3 . 0.9300 ?
C15 H15A . 0.9600 ?
C15 H15B . 0.9600 ?
C15 H15C . 0.9600 ?

loop_
_geom_hbond_atom_site_label_D
_geom_hbond_atom_site_label_H
_geom_hbond_atom_site_label_A
_geom_hbond_site_symmetry_A
_geom_hbond_distance_DH
_geom_hbond_distance_HA
_geom_hbond_distance_DA
_geom_hbond_angle_DHA
O2 H2 N2 3_566 0.82 2.02 2.737(2) 145
N1 H1 O2 . 0.86 2.13 2.512(2) 107

loop_
_geom_torsion_atom_site_label_1
_geom_torsion_atom_site_label_2
_geom_torsion_atom_site_label_3
_geom_torsion_atom_site_label_4
_geom_torsion
_geom_torsion_publ_flag
O2 N2 C7 C8 -174.53(17) y
N2 C7 N1 C1 176.4(2) y
C7 N1 C1 C8 5.08(18) y
C7 N1 C1 C2 112.4(2) y
C10 C9 C8 O1 160.7(2) y
C9 C14 C8 O1 164.5(2) y
N2 C7 C8 O1 141.4(2) y
C7 N1 C8 O1 151.4(3) y
N2 C9 C7 C8 -147.8(2) y
C9 C7 N1 C8 25.47(18) y

loop_
_cod_related_entry_id
_cod_related_entry_database
_cod_related_entry_code
1 ChemSpider 21134337
